data_7025058
loop_
_publ_author_name
'Chmel, Nikola Paul'
'Howson, Suzanne E.'
'Allan, Laura E. N.'
'Barker, James'
'Clarkson, Guy J.'
'Turner, Scott S.'
'Scott, Peter'

_publ_section_title
;
 Organic-soluble optically pure anionic metal complexes
 PPh4[M(III)(S,S-EDDS)].2H2O (M = Fe, Co, Cr).
;
_journal_issue 11
_journal_name_full 'Dalton transactions (Cambridge, England : 2003)'
_journal_page_first 2919
_journal_page_last 2927
_journal_paper_doi 10.1039/b924787d
_journal_volume 39
_journal_year 2010
_chemical_absolute_configuration rmad
_chemical_formula_sum 'C10 H16 Fe N3 O8'
_chemical_formula_weight 362.11
_chemical_name_systematic
;
?
;
_space_group_IT_number 178
_symmetry_cell_setting hexagonal
_symmetry_space_group_name_Hall 'P 61 2 (0 0 5)'
_symmetry_space_group_name_H-M 'P 61 2 2'
_atom_sites_solution_hydrogens geom
_atom_sites_solution_primary direct
_atom_sites_solution_secondary difmap
_audit_creation_method SHELXL-97
_cell_angle_alpha 90.00
_cell_angle_beta 90.00
_cell_angle_gamma 120.00
_cell_formula_units_Z 6
_cell_length_a 9.504(4)
_cell_length_b 9.504(4)
_cell_length_c 27.012(13)
_cell_measurement_reflns_used 7728
_cell_measurement_temperature 298(2)
_cell_measurement_theta_max 28.00
_cell_measurement_theta_min 2.48
_cell_volume 2113.0(16)
_computing_cell_refinement 'SAINT (Siemens, 1995)'
_computing_data_collection 'SMART (Siemens, 1994)'
_computing_data_reduction 'SAINT (Siemens, 1995)'
_computing_molecular_graphics 'SHELXTL (Sheldrick, 1997)'
_computing_publication_material 'SHELXTL (Sheldrick, 1997)'
_computing_structure_refinement 'SHELXL-97 (Sheldrick, 1997)'
_computing_structure_solution 'SHELXS-97 (Sheldrick, 1990)'
_diffrn_ambient_temperature 298(2)
_diffrn_detector_area_resol_mean 8.192
_diffrn_measured_fraction_theta_full 0.999
_diffrn_measured_fraction_theta_max 0.983
_diffrn_measurement_device_type 'Siemens SMART diffractometer'
_diffrn_measurement_method '\w scans'
_diffrn_radiation_monochromator graphite
_diffrn_radiation_source 'fine-focus sealed tube'
_diffrn_radiation_type MoK\a
_diffrn_radiation_wavelength 0.71073
_diffrn_reflns_av_R_equivalents 0.0786
_diffrn_reflns_av_sigmaI/netI 0.0375
_diffrn_reflns_limit_h_max 12
_diffrn_reflns_limit_h_min -12
_diffrn_reflns_limit_k_max 8
_diffrn_reflns_limit_k_min -12
_diffrn_reflns_limit_l_max 36
_diffrn_reflns_limit_l_min -36
_diffrn_reflns_number 20245
_diffrn_reflns_theta_full 27.00
_diffrn_reflns_theta_max 29.09
_diffrn_reflns_theta_min 2.47
_diffrn_standards_decay_% nil
_exptl_absorpt_coefficient_mu 1.117
_exptl_absorpt_correction_T_max 0.7305
_exptl_absorpt_correction_T_min 0.6340
_exptl_absorpt_correction_type multi-scan
_exptl_absorpt_process_details 'SADABS (Sheldrick, 1996)'
_exptl_crystal_colour yellow
_exptl_crystal_density_diffrn 1.707
_exptl_crystal_density_method 'not measured'
_exptl_crystal_description block
_exptl_crystal_F_000 1122
_exptl_crystal_size_max 0.40
_exptl_crystal_size_mid 0.40
_exptl_crystal_size_min 0.30
_refine_diff_density_max 0.181
_refine_diff_density_min -0.406
_refine_diff_density_rms 0.052
_refine_ls_abs_structure_details 'Flack H D (1983), 647 Friedel pairs, Acta Cryst. A39, 876-881'
_refine_ls_abs_structure_Flack 0.01(3)
_refine_ls_extinction_method none
_refine_ls_goodness_of_fit_ref 1.066
_refine_ls_hydrogen_treatment mixed
_refine_ls_matrix_type full
_refine_ls_number_parameters 107
_refine_ls_number_reflns 1835
_refine_ls_number_restraints 14
_refine_ls_restrained_S_all 1.091
_refine_ls_R_factor_all 0.0522
_refine_ls_R_factor_gt 0.0382
_refine_ls_shift/su_max 0.000
_refine_ls_shift/su_mean 0.000
_refine_ls_structure_factor_coef Fsqd
_refine_ls_weighting_details 'calc w=1/[\s^2^(Fo^2^)+(0.0563P)^2^+0.2500P] where P=(Fo^2^+2Fc^2^)/3'
_refine_ls_weighting_scheme calc
_refine_ls_wR_factor_gt 0.0980
_refine_ls_wR_factor_ref 0.1011
_reflns_Friedel_coverage 647
_reflns_number_gt 1467
_reflns_number_total 1835
_reflns_threshold_expression >2sigma(I)
_cod_data_source_file b924787d.txt
_cod_data_source_block sh1
_cod_original_sg_symbol_H-M P6(1)22
_cod_database_code 7025058

loop_
_symmetry_equiv_pos_as_xyz
'x, y, z'
'x-y, x, z+1/6'
'-y, x-y, z+1/3'
'-x, -y, z+1/2'
'-x+y, -x, z+2/3'
'y, -x+y, z+5/6'
'-y, -x, -z+5/6'
'x-y, -y, -z'
'x, x-y, -z+1/6'
'y, x, -z+1/3'
'-x+y, y, -z+1/2'
'-x, -x+y, -z+2/3'

loop_
_atom_site_label
_atom_site_type_symbol
_atom_site_fract_x
_atom_site_fract_y
_atom_site_fract_z
_atom_site_U_iso_or_equiv
_atom_site_adp_type
_atom_site_occupancy
_atom_site_symmetry_multiplicity
_atom_site_calc_flag
_atom_site_refinement_flags
Fe1 Fe 1.28932(4) 0.57864(7) 0.2500 0.03748(17) Uani 1 2 d S
O1 O 1.2013(3) 0.7162(3) 0.22994(8) 0.0502(5) Uani 1 1 d .
N01 N 0.7222(5) 0.7222(5) 0.1667 0.0666(11) Uani 1 2 d SDU
H01 H 0.821(2) 0.741(3) 0.1797(13) 0.100 Uiso 1 1 d D
H02 H 0.650(3) 0.696(3) 0.1911(8) 0.100 Uiso 1 1 d D
O2 O 1.0267(3) 0.7813(3) 0.20078(10) 0.0651(7) Uani 1 1 d .
C2 C 1.0848(4) 0.6918(4) 0.20048(11) 0.0456(7) Uani 1 1 d .
C3 C 1.0182(4) 0.5510(4) 0.16363(11) 0.0494(8) Uani 1 1 d .
H3A H 0.9010 0.4906 0.1671 0.059 Uiso 1 1 calc R
H3B H 1.0418 0.5969 0.1305 0.059 Uiso 1 1 calc R
C4 C 1.0793(4) 0.4309(4) 0.16715(10) 0.0454(7) Uani 1 1 d .
H4A H 1.0085 0.3353 0.1471 0.054 Uiso 1 1 calc R
N5 N 1.0740(3) 0.3789(3) 0.21864(8) 0.0424(6) Uani 1 1 d .
H5 H 0.9923 0.3778 0.2315 0.051 Uiso 1 1 d R
C6 C 1.0804(4) 0.2268(4) 0.22440(11) 0.0506(8) Uani 1 1 d .
H6A H 1.1505 0.2213 0.1993 0.061 Uiso 1 1 calc R
H6B H 0.9726 0.1332 0.2206 0.061 Uiso 1 1 calc R
O7 O 1.3661(3) 0.5689(3) 0.18166(7) 0.0509(6) Uani 1 1 d .
C7 C 1.2535(4) 0.5025(4) 0.14847(11) 0.0465(7) Uani 1 1 d .
O8 O 1.2800(3) 0.4934(3) 0.10433(7) 0.0612(7) Uani 1 1 d .

loop_
_atom_site_aniso_label
_atom_site_aniso_U_11
_atom_site_aniso_U_22
_atom_site_aniso_U_33
_atom_site_aniso_U_23
_atom_site_aniso_U_13
_atom_site_aniso_U_12
Fe1 0.0341(2) 0.0421(3) 0.0389(3) 0.000 -0.0012(2) 0.02104(17)
O1 0.0497(13) 0.0526(13) 0.0601(12) -0.0059(10) -0.0162(10) 0.0343(11)
N01 0.0446(16) 0.0446(16) 0.115(3) 0.0076(11) -0.0076(11) 0.0252(19)
O2 0.0525(15) 0.0708(17) 0.0883(17) -0.0122(14) -0.0196(13) 0.0430(14)
C2 0.0345(15) 0.056(2) 0.0496(15) 0.0025(13) 0.0011(12) 0.0254(14)
C3 0.0436(17) 0.064(2) 0.0435(14) -0.0042(15) -0.0074(13) 0.0287(17)
C4 0.0462(17) 0.0500(17) 0.0373(13) -0.0061(14) -0.0066(14) 0.0220(14)
N5 0.0427(14) 0.0454(15) 0.0359(11) -0.0024(10) 0.0031(9) 0.0197(11)
C6 0.055(2) 0.0488(18) 0.0441(14) -0.0033(13) 0.0002(14) 0.0225(15)
O7 0.0441(13) 0.0682(15) 0.0443(11) 0.0062(9) 0.0082(9) 0.0310(12)
C7 0.064(2) 0.0472(16) 0.0403(14) 0.0042(12) 0.0047(13) 0.0370(17)
O8 0.094(2) 0.0752(16) 0.0377(10) 0.0072(10) 0.0142(11) 0.0601(16)

loop_
_atom_type_symbol
_atom_type_description
_atom_type_scat_dispersion_real
_atom_type_scat_dispersion_imag
_atom_type_scat_source
C C 0.0033 0.0016 'International Tables Vol C Tables 4.2.6.8 and 6.1.1.4'
H H 0.0000 0.0000 'International Tables Vol C Tables 4.2.6.8 and 6.1.1.4'
N N 0.0061 0.0033 'International Tables Vol C Tables 4.2.6.8 and 6.1.1.4'
O O 0.0106 0.0060 'International Tables Vol C Tables 4.2.6.8 and 6.1.1.4'
Fe Fe 0.3463 0.8444 'International Tables Vol C Tables 4.2.6.8 and 6.1.1.4'

loop_
_geom_angle_atom_site_label_1
_geom_angle_atom_site_label_2
_geom_angle_atom_site_label_3
_geom_angle
_geom_angle_site_symmetry_1
_geom_angle_site_symmetry_3
O1 Fe1 O1 108.95(14) 11_755 .
O1 Fe1 O7 89.03(10) 11_755 .
O1 Fe1 O7 93.64(9) . .
O1 Fe1 O7 93.64(10) 11_755 11_755
O1 Fe1 O7 89.03(10) . 11_755
O7 Fe1 O7 175.39(14) . 11_755
O1 Fe1 N5 160.75(10) 11_755 .
O1 Fe1 N5 86.80(10) . .
O7 Fe1 N5 78.71(9) . .
O7 Fe1 N5 97.72(10) 11_755 .
O1 Fe1 N5 86.80(10) 11_755 11_755
O1 Fe1 N5 160.75(10) . 11_755
O7 Fe1 N5 97.72(9) . 11_755
O7 Fe1 N5 78.71(9) 11_755 11_755
N5 Fe1 N5 80.29(14) . 11_755
C2 O1 Fe1 132.1(2) . .
H01 N01 H02 109.3(13) . .
O2 C2 O1 121.2(3) . .
O2 C2 C3 118.6(3) . .
O1 C2 C3 120.2(3) . .
C4 C3 C2 118.1(2) . .
C4 C3 H3A 107.8 . .
C2 C3 H3A 107.8 . .
C4 C3 H3B 107.8 . .
C2 C3 H3B 107.8 . .
H3A C3 H3B 107.1 . .
N5 C4 C3 110.5(2) . .
N5 C4 C7 108.0(2) . .
C3 C4 C7 112.4(3) . .
N5 C4 H4A 108.6 . .
C3 C4 H4A 108.6 . .
C7 C4 H4A 108.6 . .
C4 N5 C6 114.6(2) . .
C4 N5 Fe1 102.64(17) . .
C6 N5 Fe1 109.5(2) . .
C4 N5 H5 105.7 . .
C6 N5 H5 115.4 . .
Fe1 N5 H5 108.1 . .
N5 C6 C6 108.25(19) . 11_755
N5 C6 H6A 110.0 . .
C6 C6 H6A 110.0 11_755 .
N5 C6 H6B 110.0 . .
C6 C6 H6B 110.0 11_755 .
H6A C6 H6B 108.4 . .
C7 O7 Fe1 115.4(2) . .
O8 C7 O7 123.9(3) . .
O8 C7 C4 120.2(3) . .
O7 C7 C4 115.9(2) . .

loop_
_geom_bond_atom_site_label_1
_geom_bond_atom_site_label_2
_geom_bond_distance
_geom_bond_site_symmetry_2
Fe1 O1 1.948(2) 11_755
Fe1 O1 1.948(2) .
Fe1 O7 2.004(2) .
Fe1 O7 2.004(2) 11_755
Fe1 N5 2.151(3) .
Fe1 N5 2.151(3) 11_755
O1 C2 1.287(4) .
N01 H01 0.932(14) .
N01 H02 0.890(13) .
O2 C2 1.224(4) .
C2 C3 1.528(4) .
C3 C4 1.520(5) .
C3 H3A 0.9700 .
C3 H3B 0.9700 .
C4 N5 1.468(4) .
C4 C7 1.528(5) .
C4 H4A 0.9800 .
N5 C6 1.486(4) .
N5 H5 0.8462 .
C6 C6 1.518(6) 11_755
C6 H6A 0.9700 .
C6 H6B 0.9700 .
O7 C7 1.293(4) .
C7 O8 1.231(4) .

loop_
_geom_hbond_atom_site_label_D
_geom_hbond_atom_site_label_H
_geom_hbond_atom_site_label_A
_geom_hbond_distance_DH
_geom_hbond_distance_HA
_geom_hbond_distance_DA
_geom_hbond_angle_DHA
_geom_hbond_site_symmetry_A
N01 H01 O2 0.932(14) 1.883(14) 2.813(4) 175(3) .
N01 H02 O7 0.890(13) 2.36(3) 2.968(4) 126(2) 1_455
N5 H5 O8 0.85 2.00 2.788(3) 154.4 2_545
N01 H02 O1 0.890(13) 2.549(10) 3.402(3) 161(2) 11_655
